data_2013610
loop_
_publ_author_name
'Marek, Jarom\'ir'
'Kopel, Pavel'
'Tr\'avn\'i\<cek, Zden\<ek'

_publ_section_title
;
 Tris(1,10-phenanthroline)sodium 2,4,6-trimercapto-1,3,5-triazin-1-ide
;
_journal_issue 10
_journal_name_full 'Acta Crystallographica Section C'
_journal_page_first m399
_journal_page_last m401
_journal_paper_doi 10.1107/S0108270103017773
_journal_volume 59
_journal_year 2003
_chemical_formula_iupac '[Na (C12 H8 N2)3] (C3 H2 N3 S3)'
_chemical_formula_moiety 'C36 H24 N6 Na + , C3 H2 N3 S3 -'
_chemical_formula_sum 'C39 H26 N9 Na S3'
_chemical_formula_weight 739.86
_chemical_name_systematic
;
Tris(1,10-phenanthroline)sodium  2,4,6-trimercapto-1,3,5-triazin-1-ide
;
_space_group_IT_number 14
_symmetry_cell_setting monoclinic
_symmetry_space_group_name_Hall '-P 2yn'
_symmetry_space_group_name_H-M 'P 1 21/n 1'
_atom_sites_solution_hydrogens difmap
_atom_sites_solution_primary direct
_atom_sites_solution_secondary difmap
_audit_creation_method SHELXL97
_cell_angle_alpha 90
_cell_angle_beta 94.584(6)
_cell_angle_gamma 90
_cell_formula_units_Z 4
_cell_length_a 11.1273(9)
_cell_length_b 23.8687(15)
_cell_length_c 12.9417(7)
_cell_measurement_reflns_used 5117
_cell_measurement_temperature 293(2)
_cell_measurement_theta_max 26.36
_cell_measurement_theta_min 2.5
_cell_volume 3426.2(4)
_computing_cell_refinement 'CrysAlisRED (Oxford Diffraction, 2002)'
_computing_data_collection 'CrysAlisCCD (Oxford Diffraction, 2002)'
_computing_data_reduction CrysAlisRED
_computing_molecular_graphics 'ORTEPIII (Johnson & Burnett, 1996)'
_computing_publication_material 'SHELXL97 and PARST (Nardelli, 1995)'
_computing_structure_refinement 'SHELXL97 (Sheldrick, 1997)'
_computing_structure_solution 'SHELXS97 (Sheldrick, 1990)'
_diffrn_ambient_temperature 293(2)
_diffrn_detector_area_resol_mean 16.3
_diffrn_measured_fraction_theta_full 0.979
_diffrn_measured_fraction_theta_max 0.979
_diffrn_measurement_device_type 'Kuma KM-4 with CCD area detector'
_diffrn_measurement_method 'rotation method, \w'
_diffrn_radiation_monochromator 'Enhance (Oxford Diffraction)'
_diffrn_radiation_source 'fine-focus sealed tube'
_diffrn_radiation_type MoK\a
_diffrn_radiation_wavelength 0.71073
_diffrn_reflns_av_R_equivalents 0.019
_diffrn_reflns_av_sigmaI/netI 0.016
_diffrn_reflns_limit_h_max 13
_diffrn_reflns_limit_h_min -8
_diffrn_reflns_limit_k_max 28
_diffrn_reflns_limit_k_min -28
_diffrn_reflns_limit_l_max 15
_diffrn_reflns_limit_l_min -15
_diffrn_reflns_number 14962
_diffrn_reflns_theta_full 25.00
_diffrn_reflns_theta_max 25.00
_diffrn_reflns_theta_min 3.59
_diffrn_standards_number 0
_exptl_absorpt_coefficient_mu 0.275
_exptl_absorpt_correction_type none
_exptl_crystal_colour yellow
_exptl_crystal_density_diffrn 1.434
_exptl_crystal_density_meas ?
_exptl_crystal_density_method 'not measured'
_exptl_crystal_description prism
_exptl_crystal_F_000 1528
_exptl_crystal_size_max 0.6
_exptl_crystal_size_mid 0.5
_exptl_crystal_size_min 0.4
_refine_diff_density_max 0.25
_refine_diff_density_min -0.29
_refine_ls_extinction_coef 0.0033(4)
_refine_ls_extinction_expression Fc^*^=kFc[1+0.001xFc^2^\l^3^/sin(2\q)]^-1/4^
_refine_ls_extinction_method 'SHELXL97 (Sheldrick, 1997)'
_refine_ls_goodness_of_fit_ref 0.993
_refine_ls_hydrogen_treatment refall
_refine_ls_matrix_type full
_refine_ls_number_parameters 574
_refine_ls_number_reflns 5915
_refine_ls_number_restraints 0
_refine_ls_restrained_S_all 0.993
_refine_ls_R_factor_all 0.057
_refine_ls_R_factor_gt 0.049
_refine_ls_shift/su_max <0.001
_refine_ls_shift/su_mean 0.000
_refine_ls_structure_factor_coef Fsqd
_refine_ls_weighting_details 'calc w = 1/[\s^2^(Fo^2^)+(0.0575P)^2^+3.8P] where P=(Fo^2^+2Fc^2^)/3'
_refine_ls_weighting_scheme calc
_refine_ls_wR_factor_gt 0.127
_refine_ls_wR_factor_ref 0.130
_reflns_number_gt 5060
_reflns_number_total 5915
_reflns_threshold_expression I>2\s(I)
_cod_data_source_file gg1175.cif
_cod_data_source_block I
_cod_depositor_comments
;
The following automatic conversions were performed:
'_symmetry_cell_setting' value 'Monoclinic' changed to 'monoclinic'
according to '/home/saulius/struct/CIF-dictionaries/cif_core.dic'
dictionary named 'cif_core.dic' version 2.4.1 from
2010-06-29.

'_geom_bond_publ_flag' value 'Y' changed to 'y' according to
'/home/saulius/struct/CIF-dictionaries/cif_core.dic' dictionary named
'cif_core.dic' version 2.4.1 from 2010-06-29 (15
times).

'_geom_bond_publ_flag' value 'N' changed to 'n' according to
'/home/saulius/struct/CIF-dictionaries/cif_core.dic' dictionary named
'cif_core.dic' version 2.4.1 from 2010-06-29 (74 times).

Automatic conversion script
Id: cif_fix_enum 1527 2010-12-29 10:47:43Z saulius 

The following automatic conversions were performed:

'_symmetry_cell_setting' value 'Monoclinic' changed to 'monoclinic'
according to /home/saulius/struct/CIF-dictionaries/cif_core.dic
dictionary named 'cif_core.dic' version 2.4.1 from
2010-06-29.

'_geom_bond_publ_flag' value 'Y' changed to 'y'
according to /home/saulius/struct/CIF-dictionaries/cif_core.dic
dictionary named 'cif_core.dic' version 2.4.1 from 2010-06-29 (15
times).

'_geom_bond_publ_flag' value 'N' changed to 'n' according to
/home/saulius/struct/CIF-dictionaries/cif_core.dic dictionary named
'cif_core.dic' version 2.4.1 from 2010-06-29 (74
times).

'_geom_angle_publ_flag' value 'Y' changed to 'y' according
to /home/saulius/struct/CIF-dictionaries/cif_core.dic dictionary
named 'cif_core.dic' version 2.4.1 from 2010-06-29 (27
times).

'_geom_angle_publ_flag' value 'N' changed to 'n' according
to /home/saulius/struct/CIF-dictionaries/cif_core.dic dictionary
named 'cif_core.dic' version 2.4.1 from 2010-06-29 (130 times).

Automatic conversion script
Id: cif_fix_values 1715 2011-07-08 13:25:40Z adriana 

The following automatic conversions were performed:

'_exptl_crystal_density_meas' value 'not measured' was changed to '?'
- the value is perceived as not measured.

Automatic conversion script
Id: cif_fix_values 3008 2015-01-20 13:52:24Z robertas 
;
_cod_original_sg_symbol_H-M 'P 21/n'
_cod_database_code 2013610
_cod_database_fobs_code 2013610

loop_
_symmetry_equiv_pos_as_xyz
'x, y, z'
'-x+1/2, y+1/2, -z+1/2'
'-x, -y, -z'
'x-1/2, -y-1/2, z-1/2'

loop_
_atom_site_label
_atom_site_fract_x
_atom_site_fract_y
_atom_site_fract_z
_atom_site_U_iso_or_equiv
_atom_site_adp_type
_atom_site_calc_flag
_atom_site_refinement_flags
_atom_site_occupancy
_atom_site_disorder_assembly
_atom_site_disorder_group
_atom_site_type_symbol
S1 0.04604(7) 0.03936(3) 0.20068(5) 0.0493(2) Uani d . 1 . . S
S2 0.50057(6) -0.00250(3) 0.33277(5) 0.04571(19) Uani d . 1 . . S
S3 0.16741(7) 0.00943(4) 0.59633(5) 0.0580(2) Uani d . 1 . . S
Na 0.60691(11) 0.23038(4) 0.16665(8) 0.0499(3) Uani d . 1 . . Na
N1 0.6137(2) 0.30852(9) 0.28737(16) 0.0431(5) Uani d . 1 . . N
C2 0.6154(3) 0.36202(12) 0.2604(2) 0.0522(7) Uani d . 1 . . C
C3 0.6130(3) 0.40646(12) 0.3296(2) 0.0515(7) Uani d . 1 . . C
C4 0.6086(3) 0.39520(11) 0.4315(2) 0.0491(7) Uani d . 1 . . C
C5 0.6085(2) 0.33937(11) 0.4647(2) 0.0412(6) Uani d . 1 . . C
C6 0.6099(2) 0.29703(10) 0.38971(18) 0.0358(5) Uani d . 1 . . C
C7 0.6065(2) 0.23900(10) 0.42107(18) 0.0360(5) Uani d . 1 . . C
N8 0.6051(2) 0.19858(9) 0.34766(17) 0.0439(5) Uani d . 1 . . N
C9 0.5991(3) 0.14594(12) 0.3792(2) 0.0525(7) Uani d . 1 . . C
C10 0.5947(3) 0.12978(13) 0.4818(2) 0.0565(8) Uani d . 1 . . C
C11 0.5985(3) 0.17010(12) 0.5560(2) 0.0538(7) Uani d . 1 . . C
C12 0.6040(2) 0.22658(11) 0.52709(19) 0.0427(6) Uani d . 1 . . C
C13 0.6053(3) 0.27086(13) 0.6010(2) 0.0542(7) Uani d . 1 . . C
C14 0.6067(3) 0.32448(13) 0.5714(2) 0.0541(7) Uani d . 1 . . C
N15 0.7390(2) 0.26272(10) 0.02512(18) 0.0517(6) Uani d . 1 . . N
C16 0.7491(3) 0.31478(13) -0.0077(3) 0.0625(8) Uani d . 1 . . C
C17 0.7804(3) 0.32943(15) -0.1054(3) 0.0652(9) Uani d . 1 . . C
C18 0.8013(3) 0.28801(15) -0.1738(3) 0.0588(8) Uani d . 1 . . C
C19 0.7913(2) 0.23223(12) -0.1432(2) 0.0461(6) Uani d . 1 . . C
C20 0.7619(2) 0.22130(11) -0.04182(19) 0.0403(6) Uani d . 1 . . C
C21 0.7576(2) 0.16390(11) -0.00682(19) 0.0392(6) Uani d . 1 . . C
N22 0.7348(2) 0.15386(9) 0.09291(17) 0.0492(6) Uani d . 1 . . N
C23 0.7375(3) 0.10111(13) 0.1236(3) 0.0568(8) Uani d . 1 . . C
C24 0.7600(3) 0.05586(13) 0.0609(3) 0.0587(8) Uani d . 1 . . C
C25 0.7791(3) 0.06537(13) -0.0396(3) 0.0571(8) Uani d . 1 . . C
C26 0.7790(2) 0.12058(12) -0.0764(2) 0.0457(6) Uani d . 1 . . C
C27 0.8038(3) 0.13373(16) -0.1800(2) 0.0596(8) Uani d . 1 . . C
C28 0.8114(3) 0.18678(16) -0.2117(2) 0.0604(8) Uani d . 1 . . C
N29 0.4351(2) 0.16575(10) 0.09219(18) 0.0518(6) Uani d . 1 . . N
C30 0.4273(3) 0.11227(13) 0.1174(3) 0.0599(8) Uani d . 1 . . C
C31 0.4212(3) 0.06853(14) 0.0472(3) 0.0641(9) Uani d . 1 . . C
C32 0.4242(3) 0.08067(13) -0.0547(3) 0.0604(8) Uani d . 1 . . C
C33 0.4268(2) 0.13634(12) -0.0870(2) 0.0481(6) Uani d . 1 . . C
C34 0.4324(2) 0.17825(11) -0.0104(2) 0.0420(6) Uani d . 1 . . C
C35 0.4326(2) 0.23641(11) -0.0405(2) 0.0440(6) Uani d . 1 . . C
N36 0.4405(2) 0.27609(10) 0.0341(2) 0.0558(6) Uani d . 1 . . N
C37 0.4345(3) 0.32924(14) 0.0038(3) 0.0670(9) Uani d . 1 . . C
C38 0.4229(3) 0.34606(16) -0.0987(3) 0.0718(10) Uani d . 1 . . C
C39 0.4178(3) 0.30656(16) -0.1739(3) 0.0669(9) Uani d . 1 . . C
C40 0.4225(3) 0.24953(13) -0.1472(2) 0.0515(7) Uani d . 1 . . C
C41 0.4163(3) 0.20588(17) -0.2215(3) 0.0645(9) Uani d . 1 . . C
C42 0.4211(3) 0.15191(16) -0.1934(3) 0.0626(8) Uani d . 1 . . C
C43 0.1561(2) 0.02471(10) 0.29068(19) 0.0372(5) Uani d . 1 . . C
N44 0.27230(18) 0.01851(9) 0.27136(15) 0.0375(5) Uani d . 1 . . N
C45 0.3548(2) 0.01003(10) 0.34987(18) 0.0352(5) Uani d . 1 . . C
N46 0.32209(19) 0.01210(9) 0.45126(16) 0.0375(5) Uani d . 1 . . N
C47 0.2059(2) 0.01347(10) 0.47500(18) 0.0378(5) Uani d . 1 . . C
N48 0.1252(2) 0.01806(10) 0.39225(16) 0.0429(5) Uani d . 1 . . N
H2 0.617(3) 0.3690(15) 0.188(3) 0.076(10) Uiso d . 1 . . H
H3 0.610(3) 0.4425(14) 0.303(2) 0.062(9) Uiso d . 1 . . H
H4 0.607(3) 0.4252(13) 0.485(2) 0.061(9) Uiso d . 1 . . H
H9 0.594(3) 0.1188(14) 0.324(3) 0.066(9) Uiso d . 1 . . H
H10 0.592(3) 0.0902(14) 0.499(3) 0.067(9) Uiso d . 1 . . H
H11 0.595(3) 0.1600(13) 0.631(3) 0.065(9) Uiso d . 1 . . H
H13 0.605(3) 0.2602(14) 0.673(3) 0.074(10) Uiso d . 1 . . H
H14 0.610(3) 0.3550(14) 0.619(3) 0.064(9) Uiso d . 1 . . H
H16 0.729(3) 0.3449(15) 0.041(3) 0.075(10) Uiso d . 1 . . H
H17 0.791(4) 0.3682(17) -0.127(3) 0.093(12) Uiso d . 1 . . H
H18 0.819(3) 0.2971(15) -0.242(3) 0.082(11) Uiso d . 1 . . H
H23 0.726(3) 0.0961(14) 0.195(3) 0.069(10) Uiso d . 1 . . H
H24 0.766(3) 0.0192(15) 0.093(3) 0.067(10) Uiso d . 1 . . H
H25 0.797(3) 0.0347(17) -0.085(3) 0.087(12) Uiso d . 1 . . H
H27 0.812(3) 0.1029(16) -0.223(3) 0.082(11) Uiso d . 1 . . H
H28 0.826(3) 0.1957(16) -0.279(3) 0.084(11) Uiso d . 1 . . H
H30 0.427(3) 0.1037(15) 0.193(3) 0.078(11) Uiso d . 1 . . H
H31 0.417(3) 0.0312(16) 0.074(3) 0.073(10) Uiso d . 1 . . H
H32 0.420(3) 0.0524(14) -0.105(3) 0.067(10) Uiso d . 1 . . H
H37 0.437(3) 0.3575(16) 0.065(3) 0.082(11) Uiso d . 1 . . H
H38 0.415(3) 0.3860(16) -0.114(3) 0.083(11) Uiso d . 1 . . H
H39 0.409(3) 0.3154(15) -0.250(3) 0.075(10) Uiso d . 1 . . H
H41 0.412(4) 0.2170(17) -0.291(3) 0.095(13) Uiso d . 1 . . H
H42 0.416(3) 0.1208(14) -0.246(3) 0.066(9) Uiso d . 1 . . H
H46 0.376(3) 0.0091(12) 0.502(2) 0.046(8) Uiso d . 1 . . H
H48 0.045(3) 0.0165(13) 0.403(2) 0.059(9) Uiso d . 1 . . H

loop_
_atom_site_aniso_label
_atom_site_aniso_U_11
_atom_site_aniso_U_22
_atom_site_aniso_U_33
_atom_site_aniso_U_12
_atom_site_aniso_U_13
_atom_site_aniso_U_23
S1 0.0489(4) 0.0574(4) 0.0407(4) 0.0005(3) -0.0012(3) 0.0101(3)
S2 0.0397(4) 0.0616(4) 0.0372(3) 0.0030(3) 0.0113(3) -0.0022(3)
S3 0.0445(4) 0.0992(6) 0.0316(3) 0.0014(4) 0.0111(3) -0.0006(4)
Na 0.0762(8) 0.0392(6) 0.0360(5) 0.0006(5) 0.0146(5) -0.0035(4)
N1 0.0578(14) 0.0370(11) 0.0359(11) 0.0002(10) 0.0117(10) -0.0012(9)
C2 0.071(2) 0.0421(15) 0.0459(16) 0.0018(13) 0.0173(14) 0.0040(12)
C3 0.0618(19) 0.0355(14) 0.0581(18) 0.0010(13) 0.0111(14) 0.0008(13)
C4 0.0560(17) 0.0389(14) 0.0536(17) -0.0032(12) 0.0116(13) -0.0116(13)
C5 0.0408(14) 0.0411(14) 0.0424(14) -0.0031(11) 0.0082(11) -0.0073(11)
C6 0.0362(13) 0.0371(13) 0.0347(12) -0.0001(10) 0.0067(10) -0.0029(10)
C7 0.0370(13) 0.0374(13) 0.0343(12) 0.0005(10) 0.0065(10) -0.0025(10)
N8 0.0554(14) 0.0361(11) 0.0413(12) 0.0013(10) 0.0105(10) -0.0032(9)
C9 0.072(2) 0.0379(14) 0.0483(16) 0.0001(13) 0.0106(14) -0.0023(12)
C10 0.074(2) 0.0412(16) 0.0553(18) 0.0020(14) 0.0103(15) 0.0085(13)
C11 0.069(2) 0.0499(16) 0.0425(16) -0.0008(14) 0.0038(14) 0.0101(13)
C12 0.0471(15) 0.0466(14) 0.0345(13) 0.0003(11) 0.0037(11) 0.0003(11)
C13 0.072(2) 0.0583(18) 0.0323(14) -0.0044(15) 0.0047(13) -0.0032(13)
C14 0.070(2) 0.0537(17) 0.0393(15) -0.0063(14) 0.0073(13) -0.0141(13)
N15 0.0684(16) 0.0431(13) 0.0454(13) 0.0016(11) 0.0159(11) -0.0048(10)
C16 0.082(2) 0.0459(17) 0.0618(19) 0.0037(15) 0.0225(17) 0.0002(15)
C17 0.074(2) 0.0553(19) 0.068(2) 0.0000(16) 0.0152(17) 0.0143(16)
C18 0.0573(19) 0.071(2) 0.0488(17) -0.0022(15) 0.0107(14) 0.0136(16)
C19 0.0386(14) 0.0617(17) 0.0384(14) 0.0022(12) 0.0051(11) -0.0011(12)
C20 0.0368(13) 0.0479(14) 0.0364(13) 0.0020(11) 0.0032(10) -0.0029(11)
C21 0.0334(13) 0.0450(14) 0.0393(13) 0.0028(10) 0.0039(10) -0.0065(11)
N22 0.0643(15) 0.0426(12) 0.0416(12) 0.0035(11) 0.0101(11) -0.0025(10)
C23 0.068(2) 0.0492(17) 0.0538(18) 0.0038(14) 0.0067(15) 0.0042(14)
C24 0.0596(19) 0.0401(16) 0.076(2) 0.0063(13) 0.0025(16) -0.0022(15)
C25 0.0524(18) 0.0480(17) 0.071(2) 0.0061(13) 0.0067(15) -0.0166(15)
C26 0.0368(14) 0.0516(16) 0.0489(15) 0.0021(11) 0.0050(12) -0.0136(12)
C27 0.062(2) 0.072(2) 0.0460(16) 0.0059(16) 0.0126(14) -0.0209(16)
C28 0.061(2) 0.082(2) 0.0399(16) 0.0054(16) 0.0145(14) -0.0063(16)
N29 0.0632(16) 0.0483(13) 0.0441(13) -0.0033(11) 0.0053(11) 0.0037(10)
C30 0.067(2) 0.0528(18) 0.059(2) -0.0025(15) 0.0038(16) 0.0096(15)
C31 0.064(2) 0.0465(18) 0.081(2) -0.0014(15) 0.0007(17) 0.0051(17)
C32 0.0539(19) 0.0493(17) 0.078(2) 0.0026(14) 0.0048(16) -0.0120(17)
C33 0.0379(14) 0.0564(16) 0.0505(16) -0.0002(12) 0.0064(12) -0.0072(13)
C34 0.0347(13) 0.0480(15) 0.0438(14) -0.0008(11) 0.0062(11) -0.0002(12)
C35 0.0370(14) 0.0509(15) 0.0447(14) 0.0017(11) 0.0061(11) 0.0032(12)
N36 0.0670(17) 0.0459(13) 0.0552(15) 0.0007(11) 0.0081(12) 0.0014(11)
C37 0.075(2) 0.0484(18) 0.077(2) 0.0031(16) 0.0063(18) 0.0050(17)
C38 0.068(2) 0.055(2) 0.093(3) 0.0032(17) 0.0048(19) 0.025(2)
C39 0.064(2) 0.075(2) 0.061(2) 0.0039(17) 0.0028(16) 0.0233(18)
C40 0.0428(15) 0.0637(18) 0.0479(16) -0.0022(13) 0.0031(12) 0.0098(14)
C41 0.066(2) 0.088(3) 0.0397(16) -0.0064(18) 0.0050(14) 0.0017(16)
C42 0.062(2) 0.078(2) 0.0493(17) -0.0057(17) 0.0104(15) -0.0132(17)
C43 0.0445(14) 0.0316(12) 0.0356(12) -0.0045(10) 0.0049(10) 0.0031(10)
N44 0.0384(12) 0.0434(11) 0.0312(10) -0.0031(9) 0.0065(9) 0.0010(9)
C45 0.0413(13) 0.0325(12) 0.0330(12) -0.0033(10) 0.0100(10) -0.0008(9)
N46 0.0353(12) 0.0464(12) 0.0313(11) 0.0007(9) 0.0049(9) -0.0006(9)
C47 0.0393(14) 0.0406(13) 0.0342(13) 0.0024(10) 0.0075(10) 0.0003(10)
N48 0.0357(12) 0.0596(14) 0.0340(11) -0.0002(10) 0.0067(9) 0.0057(10)

loop_
_atom_type_symbol
_atom_type_description
_atom_type_scat_dispersion_real
_atom_type_scat_dispersion_imag
_atom_type_scat_source
C C 0.0033 0.0016 'International Tables Vol C Tables 4.2.6.8 and 6.1.1.4'
H H 0.0000 0.0000 'International Tables Vol C Tables 4.2.6.8 and 6.1.1.4'
N N 0.0061 0.0033 'International Tables Vol C Tables 4.2.6.8 and 6.1.1.4'
Na Na 0.0362 0.0249 'International Tables Vol C Tables 4.2.6.8 and 6.1.1.4'
S S 0.1246 0.1234 'International Tables Vol C Tables 4.2.6.8 and 6.1.1.4'

loop_
_geom_angle_atom_site_label_1
_geom_angle_atom_site_label_2
_geom_angle_atom_site_label_3
_geom_angle
_geom_angle_publ_flag
N1 Na N8 68.13(7) y
N1 Na N22 143.27(9) y
N8 Na N22 100.51(8) y
N1 Na N15 103.81(8) y
N8 Na N15 145.34(10) y
N22 Na N15 65.03(8) y
N1 Na N29 133.04(9) y
N8 Na N29 96.25(8) y
N22 Na N29 81.43(8) y
N15 Na N29 111.33(8) y
N1 Na N36 94.83(8) y
N8 Na N36 133.03(9) y
N22 Na N36 115.73(8) y
N15 Na N36 79.90(8) y
N29 Na N36 63.08(8) y
C2 N1 C6 117.0(2) n
C2 N1 Na 124.83(18) n
C6 N1 Na 118.08(16) n
N1 C2 C3 124.4(3) n
N1 C2 H2 115(2) n
C3 C2 H2 120(2) n
C4 C3 C2 118.8(3) n
C4 C3 H3 123(2) n
C2 C3 H3 118(2) n
C3 C4 C5 119.3(3) n
C3 C4 H4 122.7(18) n
C5 C4 H4 118.0(18) n
C4 C5 C6 118.3(2) n
C4 C5 C14 122.3(2) n
C6 C5 C14 119.5(2) n
N1 C6 C5 122.2(2) n
N1 C6 C7 118.1(2) n
C5 C6 C7 119.7(2) n
N8 C7 C12 122.3(2) n
N8 C7 C6 119.0(2) n
C12 C7 C6 118.6(2) n
C9 N8 C7 117.2(2) n
C9 N8 Na 126.16(18) n
C7 N8 Na 116.57(16) n
N8 C9 C10 124.4(3) n
N8 C9 H9 114.1(19) n
C10 C9 H9 121.4(19) n
C11 C10 C9 118.6(3) n
C11 C10 H10 122(2) n
C9 C10 H10 120(2) n
C10 C11 C12 119.5(3) n
C10 C11 H11 120.8(19) n
C12 C11 H11 119.7(19) n
C11 C12 C7 117.9(2) n
C11 C12 C13 122.2(3) n
C7 C12 C13 119.9(2) n
C14 C13 C12 121.2(3) n
C14 C13 H13 122(2) n
C12 C13 H13 117(2) n
C13 C14 C5 121.1(3) n
C13 C14 H14 123.3(19) n
C5 C14 H14 116(2) n
C16 N15 C20 117.2(3) n
C16 N15 Na 125.6(2) n
C20 N15 Na 112.75(17) n
N15 C16 C17 124.5(3) n
N15 C16 H16 116(2) n
C17 C16 H16 119(2) n
C18 C17 C16 118.7(3) n
C18 C17 H17 118(2) n
C16 C17 H17 123(2) n
C17 C18 C19 119.2(3) n
C17 C18 H18 120(2) n
C19 C18 H18 121(2) n
C18 C19 C20 118.2(3) n
C18 C19 C28 121.9(3) n
C20 C19 C28 119.9(3) n
N15 C20 C19 122.3(2) n
N15 C20 C21 118.7(2) n
C19 C20 C21 119.1(2) n
N22 C21 C26 122.3(2) n
N22 C21 C20 118.6(2) n
C26 C21 C20 119.1(2) n
C23 N22 C21 117.0(2) n
C23 N22 Na 124.8(2) n
C21 N22 Na 112.46(16) n
N22 C23 C24 124.6(3) n
N22 C23 H23 114(2) n
C24 C23 H23 121(2) n
C25 C24 C23 118.8(3) n
C25 C24 H24 123(2) n
C23 C24 H24 118(2) n
C24 C25 C26 119.2(3) n
C24 C25 H25 121(2) n
C26 C25 H25 120(2) n
C25 C26 C21 118.1(3) n
C25 C26 C27 122.1(3) n
C21 C26 C27 119.8(3) n
C28 C27 C26 121.3(3) n
C28 C27 H27 123(2) n
C26 C27 H27 115(2) n
C27 C28 C19 120.8(3) n
C27 C28 H28 122(2) n
C19 C28 H28 117(2) n
C30 N29 C34 117.2(3) n
C30 N29 Na 123.1(2) n
C34 N29 Na 101.03(17) n
N29 C30 C31 124.6(3) n
N29 C30 H30 116(2) n
C31 C30 H30 119(2) n
C32 C31 C30 118.4(3) n
C32 C31 H31 124(2) n
C30 C31 H31 118(2) n
C31 C32 C33 119.9(3) n
C31 C32 H32 121(2) n
C33 C32 H32 119(2) n
C32 C33 C34 117.9(3) n
C32 C33 C42 122.6(3) n
C34 C33 C42 119.5(3) n
N29 C34 C33 121.9(3) n
N29 C34 C35 118.4(2) n
C33 C34 C35 119.7(2) n
N36 C35 C40 122.7(3) n
N36 C35 C34 118.9(2) n
C40 C35 C34 118.4(3) n
C37 N36 C35 117.4(3) n
C37 N36 Na 126.8(2) n
C35 N36 Na 100.13(17) n
N36 C37 C38 124.0(4) n
N36 C37 H37 114(2) n
C38 C37 H37 122(2) n
C39 C38 C37 118.9(3) n
C39 C38 H38 123(2) n
C37 C38 H38 118(2) n
C38 C39 C40 120.0(3) n
C38 C39 H39 124(2) n
C40 C39 H39 116(2) n
C39 C40 C35 117.0(3) n
C39 C40 C41 123.2(3) n
C35 C40 C41 119.8(3) n
C42 C41 C40 121.7(3) n
C42 C41 H41 122(3) n
C40 C41 H41 116(3) n
C41 C42 C33 120.8(3) n
C41 C42 H42 122.0(19) n
C33 C42 H42 117.2(19) n
N44 C43 N48 118.4(2) y
N44 C43 S1 124.02(18) y
N48 C43 S1 117.55(19) y
C45 N44 C43 119.3(2) y
N44 C45 N46 120.0(2) y
N44 C45 S2 122.74(18) y
N46 C45 S2 117.28(19) y
C47 N46 C45 122.8(2) y
C47 N46 H46 117(2) n
C45 N46 H46 120(2) n
N48 C47 N46 114.2(2) y
N48 C47 S3 123.39(19) y
N46 C47 S3 122.39(19) y
C47 N48 C43 124.1(2) y
C47 N48 H48 118(2) n
C43 N48 H48 118(2) n

loop_
_geom_bond_atom_site_label_1
_geom_bond_atom_site_label_2
_geom_bond_site_symmetry_2
_geom_bond_distance
_geom_bond_publ_flag
S1 C43 . 1.658(3) y
S2 C45 . 1.682(2) y
S3 C47 . 1.663(2) y
Na N1 . 2.430(2) y
Na N8 . 2.464(2) y
Na N15 . 2.558(3) y
Na N22 . 2.548(2) y
Na N29 . 2.582(3) y
Na N36 . 2.656(3) y
N1 C2 . 1.324(3) n
N1 C6 . 1.357(3) n
C2 C3 . 1.390(4) n
C2 H2 . 0.96(4) n
C3 C4 . 1.351(4) n
C3 H3 . 0.93(3) n
C4 C5 . 1.400(4) n
C4 H4 . 1.00(3) n
C5 C6 . 1.402(3) n
C5 C14 . 1.428(4) n
C6 C7 . 1.445(3) n
C7 N8 . 1.353(3) n
C7 C12 . 1.406(3) n
N8 C9 . 1.325(3) n
C9 C10 . 1.387(4) n
C9 H9 . 0.97(3) n
C10 C11 . 1.358(4) n
C10 H10 . 0.97(3) n
C11 C12 . 1.402(4) n
C11 H11 . 1.00(3) n
C12 C13 . 1.425(4) n
C13 C14 . 1.336(4) n
C13 H13 . 0.97(4) n
C14 H14 . 0.95(3) n
N15 C16 . 1.321(4) n
N15 C20 . 1.352(3) n
C16 C17 . 1.383(5) n
C16 H16 . 1.00(4) n
C17 C18 . 1.360(5) n
C17 H17 . 0.98(4) n
C18 C19 . 1.396(4) n
C18 H18 . 0.94(4) n
C19 C20 . 1.402(4) n
C19 C28 . 1.430(4) n
C20 C21 . 1.445(4) n
C21 N22 . 1.356(3) n
C21 C26 . 1.404(3) n
N22 C23 . 1.320(4) n
C23 C24 . 1.386(4) n
C23 H23 . 0.96(3) n
C24 C25 . 1.353(5) n
C24 H24 . 0.97(3) n
C25 C26 . 1.401(4) n
C25 H25 . 0.97(4) n
C26 C27 . 1.426(4) n
C27 C28 . 1.336(5) n
C27 H27 . 0.93(4) n
C28 H28 . 0.93(4) n
N29 C30 . 1.322(4) n
N29 C34 . 1.359(3) n
C30 C31 . 1.382(5) n
C30 H30 . 1.00(4) n
C31 C32 . 1.354(5) n
C31 H31 . 0.96(4) n
C32 C33 . 1.394(4) n
C32 H32 . 0.93(3) n
C33 C34 . 1.406(4) n
C33 C42 . 1.423(4) n
C34 C35 . 1.442(4) n
C35 N36 . 1.350(4) n
C35 C40 . 1.412(4) n
N36 C37 . 1.328(4) n
C37 C38 . 1.382(5) n
C37 H37 . 1.03(4) n
C38 C39 . 1.352(5) n
C38 H38 . 0.98(4) n
C39 C40 . 1.404(5) n
C39 H39 . 1.00(4) n
C40 C41 . 1.415(5) n
C41 C42 . 1.338(5) n
C41 H41 . 0.94(4) n
C42 H42 . 1.00(3) n
C43 N44 . 1.345(3) y
C43 N48 . 1.394(3) y
N44 C45 . 1.329(3) y
C45 N46 . 1.390(3) y
N46 C47 . 1.353(3) y
N46 H46 . 0.85(3) n
C47 N48 . 1.346(3) y
N48 H48 . 0.91(3) n

loop_
_geom_hbond_atom_site_label_D
_geom_hbond_atom_site_label_H
_geom_hbond_atom_site_label_A
_geom_hbond_site_symmetry_A
_geom_hbond_distance_DH
_geom_hbond_distance_HA
_geom_hbond_distance_DA
_geom_hbond_angle_DHA
N46 H46 S2 3_656 0.85(3) 2.46(3) 3.298(2) 170(3)
N48 H48 S3 3_556 0.91(3) 2.44(3) 3.336(2) 165(3)
